data_1542426
loop_
_publ_author_name
'Rettenmeier, Christoph A.'
'Wadepohl, Hubert'
'Gade, Lutz H.'

_publ_section_title
;
 Electronic structure and reactivity of nickel(i) pincer complexes: their
 aerobic transformation to peroxo species and site selective C--H
 oxygenation
;
_journal_issue 6
_journal_name_full 'Chem. Sci.'
_journal_page_first 3533
_journal_paper_doi 10.1039/C5SC04644K
_journal_volume 7
_journal_year 2016
_chemical_absolute_configuration ad
_chemical_formula_moiety 'C25 H23 N3 Ni O4'
_chemical_formula_sum 'C25 H23 N3 Ni O4'
_chemical_formula_weight 488.17
_space_group_crystal_system orthorhombic
_space_group_IT_number 19
_space_group_name_Hall 'P 2ac 2ab'
_space_group_name_H-M_alt 'P 21 21 21'
_symmetry_cell_setting orthorhombic
_symmetry_Int_Tables_number 19
_symmetry_space_group_name_Hall 'P 2ac 2ab'
_symmetry_space_group_name_H-M 'P 21 21 21'
_atom_sites_solution_hydrogens geom
_atom_sites_solution_primary iterative
_atom_sites_solution_secondary difmap
_audit_block_code ga_cr80
_audit_creation_date
;
'Thu Aug 13 16:25:51 2015'
;
_audit_creation_method
;
Olex2 1.2
(compiled 2015.09.30 svn.r3233 for OlexSys, GUI svn.r5103)
;
_audit_update_record
;
2015-11-26 deposited with the CCDC.
2016-02-11 downloaded from the CCDC.
;
_cell_angle_alpha 90
_cell_angle_beta 90
_cell_angle_gamma 90
_cell_formula_units_Z 4
_cell_length_a 10.14890(6)
_cell_length_b 12.08020(7)
_cell_length_c 17.62895(14)
_cell_measurement_reflns_used 63665
_cell_measurement_temperature 120(1)
_cell_measurement_theta_max 70.6290
_cell_measurement_theta_min 4.4230
_cell_volume 2161.32(2)
_computing_cell_refinement
;
CrysAlisPro, Agilent Technologies,
Version 1.171.37.35h (release 09-02-2015 CrysAlis171 .NET)
(compiled Feb  9 2015,16:26:32)
;
_computing_data_collection
;
CrysAlisPro, Agilent Technologies,
Version 1.171.37.35h (release 09-02-2015 CrysAlis171 .NET)
(compiled Feb  9 2015,16:26:32)
;
_computing_data_reduction
;
CrysAlisPro, Agilent Technologies,
Version 1.171.37.35h (release 09-02-2015 CrysAlis171 .NET)
(compiled Feb  9 2015,16:26:32)
;
_computing_molecular_graphics 'Olex2 (Dolomanov et al., 2009)'
_computing_publication_material 'encif (Wadepohl, 2009-15); encifer 1.5 (CCDC, 2014)'
_computing_structure_refinement 'ShelXL (Sheldrick, 2015)'
_computing_structure_solution 'SUPERFLIP (Palatinus, 2007-2009)'
_diffrn_ambient_environment 'perfluoro polyether oil / N~2~'
_diffrn_ambient_temperature 120(1)
_diffrn_detector 'CCD plate'
_diffrn_detector_area_resol_mean 7.9621
_diffrn_detector_type Eos
_diffrn_measured_fraction_theta_full 1.000
_diffrn_measured_fraction_theta_max 0.997
_diffrn_measurement_details
;
  1 omega   40.00   68.00   1.0000    1.0000
omega____ theta____ kappa____ phi______ frames
    -        0.0000   38.0000  -30.0000 28

  2 omega   -6.00   24.00   1.0000    1.0000
omega____ theta____ kappa____ phi______ frames
    -        0.0000  -38.0000 -180.0000 30

  3 omega  -23.00   21.00   1.0000    1.0000
omega____ theta____ kappa____ phi______ frames
    -        0.0000  -57.0000  120.0000 44

  4 omega  -69.00  -23.00   1.0000    1.0000
omega____ theta____ kappa____ phi______ frames
    -        0.0000  -38.0000 -180.0000 46

  5 omega   11.00   65.00   1.0000    1.0000
omega____ theta____ kappa____ phi______ frames
    -        0.0000   57.0000  120.0000 54

  6 omega  -64.00  -36.00   1.0000    1.0000
omega____ theta____ kappa____ phi______ frames
    -        0.0000  -57.0000  120.0000 28

  7 omega  -24.00   25.00   1.0000    1.0000
omega____ theta____ kappa____ phi______ frames
    -        0.0000   38.0000  -30.0000 49

  8 omega  -15.00   17.00   1.0000    1.0000
omega____ theta____ kappa____ phi______ frames
    -       10.0000   70.0000 -111.4918 32

  9 omega   23.00   78.00   1.0000    1.0000
omega____ theta____ kappa____ phi______ frames
    -       10.0000   70.0000 -111.4918 55

 10 omega   11.00   41.00   1.0000    1.0000
omega____ theta____ kappa____ phi______ frames
    -       18.0000   80.0000  110.5476 30

 11 omega   -3.00   22.00   1.0000    1.0000
omega____ theta____ kappa____ phi______ frames
    -       26.0000   79.0000   56.2607 25

 12 omega   -5.00   20.00   1.0000    1.0000
omega____ theta____ kappa____ phi______ frames
    -       26.0000   79.0000 -171.2550 25

 13 omega    7.00   32.00   1.0000    4.0000
omega____ theta____ kappa____ phi______ frames
    -       38.0000   79.0000    0.0412 25

 14 omega   12.00   38.00   1.0000    4.0000
omega____ theta____ kappa____ phi______ frames
    -       42.0000   77.0000   97.2966 26

 15 omega   14.00   47.00   1.0000    4.0000
omega____ theta____ kappa____ phi______ frames
    -       42.0000   77.0000 -158.2279 33

 16 omega   14.00   39.00   1.0000    4.0000
omega____ theta____ kappa____ phi______ frames
    -       42.0000   78.0000  -38.1576 25

 17 omega   14.00   41.00   1.0000    4.0000
omega____ theta____ kappa____ phi______ frames
    -       46.0000   80.0000 -111.2358 27

 18 omega   15.00   40.00   1.0000    4.0000
omega____ theta____ kappa____ phi______ frames
    -       46.0000   79.0000  152.1016 25

 19 omega   14.00   39.00   1.0000    4.0000
omega____ theta____ kappa____ phi______ frames
    -       46.0000   80.0000  -83.3542 25

 20 omega   21.00   47.00   1.0000    4.0000
omega____ theta____ kappa____ phi______ frames
    -       50.0000   77.0000  -60.1759 26

 21 omega   63.00  119.00   1.0000    4.0000
omega____ theta____ kappa____ phi______ frames
    -       50.0000   77.0000  -60.1759 56

 22 omega   19.00   44.00   1.0000    4.0000
omega____ theta____ kappa____ phi______ frames
    -       50.0000   79.0000  121.4392 25

 23 omega   18.00   43.00   1.0000    4.0000
omega____ theta____ kappa____ phi______ frames
    -       50.0000   80.0000 -167.0344 25

 24 omega   18.00   43.00   1.0000    4.0000
omega____ theta____ kappa____ phi______ frames
    -       50.0000   80.0000    5.5631 25

 25 omega  -17.00   85.00   1.0000    4.0000
omega____ theta____ kappa____ phi______ frames
    -       54.0000  -80.0000  -99.2890 102

 26 omega   25.00   51.00   1.0000    4.0000
omega____ theta____ kappa____ phi______ frames
    -       54.0000   77.0000   60.0000 26

 27 omega   31.00   57.00   1.0000    4.0000
omega____ theta____ kappa____ phi______ frames
    -       54.0000   77.0000 -180.0000 26

 28 omega   26.00   52.00   1.0000    4.0000
omega____ theta____ kappa____ phi______ frames
    -       54.0000   77.0000   30.0000 26

 29 omega   26.00   52.00   1.0000    4.0000
omega____ theta____ kappa____ phi______ frames
    -       54.0000   77.0000   20.8592 26

 30 omega   24.00   50.00   1.0000    4.0000
omega____ theta____ kappa____ phi______ frames
    -       54.0000   77.0000 -150.0000 26

 31 omega   25.00   51.00   1.0000    4.0000
omega____ theta____ kappa____ phi______ frames
    -       54.0000   77.0000  150.0000 26

 32 omega   54.00   80.00   1.0000    4.0000
omega____ theta____ kappa____ phi______ frames
    -       54.0000   77.0000   20.8592 26

 33 omega   26.00   56.00   1.0000    4.0000
omega____ theta____ kappa____ phi______ frames
    -       54.0000   77.0000   90.0000 30

 34 omega  -17.00   86.00   1.0000    4.0000
omega____ theta____ kappa____ phi______ frames
    -       54.0000  -80.0000   41.4128 103

 35 omega   28.00   54.00   1.0000    4.0000
omega____ theta____ kappa____ phi______ frames
    -       54.0000   77.0000 -120.0000 26

 36 omega   25.00   51.00   1.0000    4.0000
omega____ theta____ kappa____ phi______ frames
    -       54.0000   77.0000  -30.0000 26

 37 omega   29.00   54.00   1.0000    4.0000
omega____ theta____ kappa____ phi______ frames
    -       58.0000   75.0000  122.0040 25

 38 omega   -8.00   18.00   1.0000    4.0000
omega____ theta____ kappa____ phi______ frames
    -       58.0000  -79.0000 -143.2149 26

 39 omega   28.00   54.00   1.0000    4.0000
omega____ theta____ kappa____ phi______ frames
    -       58.0000   77.0000   65.2172 26

 40 omega   44.00   70.00   1.0000    4.0000
omega____ theta____ kappa____ phi______ frames
    -       58.0000  -79.0000 -143.2149 26

 41 omega   22.00   89.00   1.0000    4.0000
omega____ theta____ kappa____ phi______ frames
    -       58.0000  -79.0000  105.7086 67

 42 omega   31.00   57.00   1.0000    4.0000
omega____ theta____ kappa____ phi______ frames
    -       58.0000   76.0000 -116.6950 26

 43 omega   46.00   72.00   1.0000    4.0000
omega____ theta____ kappa____ phi______ frames
    -       58.0000   74.0000   75.3876 26

 44 omega   30.00   56.00   1.0000    4.0000
omega____ theta____ kappa____ phi______ frames
    -       58.0000   76.0000  -55.0524 26

 45 omega   34.00   60.00   1.0000    4.0000
omega____ theta____ kappa____ phi______ frames
    -       62.0000   74.0000  -41.5663 26

 46 omega   34.00   60.00   1.0000    4.0000
omega____ theta____ kappa____ phi______ frames
    -       62.0000   74.0000   52.0466 26

 47 omega   33.00   58.00   1.0000    4.0000
omega____ theta____ kappa____ phi______ frames
    -       62.0000   76.0000  -83.6059 25

 48 omega   33.00   58.00   1.0000    4.0000
omega____ theta____ kappa____ phi______ frames
    -       62.0000   76.0000  -11.3960 25

 49 omega   35.00   63.00   1.0000    4.0000
omega____ theta____ kappa____ phi______ frames
    -       62.0000   72.0000  154.2858 28

 50 omega   46.00  102.00   1.0000    4.0000
omega____ theta____ kappa____ phi______ frames
    -       66.0000   64.0000   39.1535 56

 51 omega  107.00  132.00   1.0000    4.0000
omega____ theta____ kappa____ phi______ frames
    -       66.0000   68.0000  -39.5964 25

 52 omega   42.00   68.00   1.0000    4.0000
omega____ theta____ kappa____ phi______ frames
    -       66.0000   68.0000  -39.5964 26

 53 omega   40.00   74.00   1.0000    4.0000
omega____ theta____ kappa____ phi______ frames
    -       66.0000   72.0000  -82.0180 34

 54 omega   83.00  111.00   1.0000    4.0000
omega____ theta____ kappa____ phi______ frames
    -       66.0000   57.0000 -179.4454 28

 55 omega   46.00   79.00   1.0000    4.0000
omega____ theta____ kappa____ phi______ frames
    -       66.0000   57.0000 -179.4454 33

 56 omega   42.00   67.00   1.0000    4.0000
omega____ theta____ kappa____ phi______ frames
    -       66.0000   67.0000  110.5700 25

 57 omega  111.00  137.00   1.0000    4.0000
omega____ theta____ kappa____ phi______ frames
    -       70.0000   73.0000 -179.0813 26

 58 omega   42.00   69.00   1.0000    4.0000
omega____ theta____ kappa____ phi______ frames
    -       70.0000   73.0000 -179.0813 27

 59 omega   49.00   90.00   1.0000    4.0000
omega____ theta____ kappa____ phi______ frames
    -       70.0000   56.0000  -95.7384 41

 60 omega   53.00   86.00   1.0000    4.0000
omega____ theta____ kappa____ phi______ frames
    -       74.0000   63.0000 -161.0550 33

 61 omega   51.00  102.00   1.0000    4.0000
omega____ theta____ kappa____ phi______ frames
    -       74.0000   64.0000   43.7867 51

 62 omega   45.00   71.00   1.0000    4.0000
omega____ theta____ kappa____ phi______ frames
    -       74.0000   75.0000  -47.3368 26

 63 omega   44.00   70.00   1.0000    4.0000
omega____ theta____ kappa____ phi______ frames
    -       74.0000   77.0000   -6.3390 26

 64 omega   47.00  101.00   1.0000    4.0000
omega____ theta____ kappa____ phi______ frames
    -       74.0000   72.0000  117.2429 54

 65 omega   55.00   81.00   1.0000    4.0000
omega____ theta____ kappa____ phi______ frames
    -       74.0000   60.0000 -105.1262 26

 66 omega   51.00   92.00   1.0000    4.0000
omega____ theta____ kappa____ phi______ frames
    -       74.0000   76.0000   57.1335 41

 67 omega   50.00   76.00   1.0000    4.0000
omega____ theta____ kappa____ phi______ frames
    -       78.0000   73.0000  -64.7304 26

 68 omega   52.00   78.00   1.0000    4.0000
omega____ theta____ kappa____ phi______ frames
    -       78.0000   77.0000  -35.5611 26

 69 omega   52.00   78.00   1.0000    4.0000
omega____ theta____ kappa____ phi______ frames
    -       78.0000   70.0000 -113.7799 26

 70 omega   48.00  115.00   1.0000    4.0000
omega____ theta____ kappa____ phi______ frames
    -       78.0000   77.0000 -100.4508 67

 71 omega   69.00   96.00   1.0000    4.0000
omega____ theta____ kappa____ phi______ frames
    -       78.0000  -79.0000 -114.1138 27

 72 omega   49.00   75.00   1.0000    4.0000
omega____ theta____ kappa____ phi______ frames
    -       78.0000   75.0000  -38.9160 26

 73 omega   62.00   99.00   1.0000    4.0000
omega____ theta____ kappa____ phi______ frames
    -       78.0000   59.0000 -162.0917 37

 74 omega   52.00   78.00   1.0000    4.0000
omega____ theta____ kappa____ phi______ frames
    -       78.0000   76.0000   44.1557 26

 75 omega   58.00  150.00   1.0000   12.0000
omega____ theta____ kappa____ phi______ frames
    -       82.0000   67.0000  129.2157 92

 76 omega   61.00   88.00   1.0000   12.0000
omega____ theta____ kappa____ phi______ frames
    -       82.0000   72.0000 -149.7763 27

 77 omega   53.00   78.00   1.0000   12.0000
omega____ theta____ kappa____ phi______ frames
    -       82.0000   76.0000   30.8799 25

 78 omega   58.00   84.00   1.0000   12.0000
omega____ theta____ kappa____ phi______ frames
    -       82.0000   68.0000  -35.5873 26

 79 omega   58.00  150.00   1.0000   12.0000
omega____ theta____ kappa____ phi______ frames
    -       82.0000   71.0000    0.6772 92

 80 omega   53.00   79.00   1.0000   12.0000
omega____ theta____ kappa____ phi______ frames
    -       82.0000   75.0000 -159.2523 26

 81 omega   57.00   88.00   1.0000   12.0000
omega____ theta____ kappa____ phi______ frames
    -       86.0000   76.0000  149.9187 31

 82 omega   59.00  103.00   1.0000   12.0000
omega____ theta____ kappa____ phi______ frames
    -       86.0000   72.0000   81.5173 44

 83 omega   57.00   96.00   1.0000   12.0000
omega____ theta____ kappa____ phi______ frames
    -       86.0000   75.0000   55.6159 39

 84 omega   69.00   94.00   1.0000   12.0000
omega____ theta____ kappa____ phi______ frames
    -       90.0000   47.0000  -30.3529 25

 85 omega   54.00   80.00   1.0000   12.0000
omega____ theta____ kappa____ phi______ frames
    -       90.0000  -80.0000  146.0569 26

 86 omega   68.00   99.00   1.0000   12.0000
omega____ theta____ kappa____ phi______ frames
    -       94.0000   71.0000  -98.5489 31

 87 omega   68.00  102.00   1.0000   12.0000
omega____ theta____ kappa____ phi______ frames
    -       94.0000   71.0000  -88.5869 34

 88 omega   67.00  130.00   1.0000   12.0000
omega____ theta____ kappa____ phi______ frames
    -       94.0000   71.0000   92.0038 63

 89 omega   67.00  145.00   1.0000   12.0000
omega____ theta____ kappa____ phi______ frames
    -       94.0000   71.0000 -120.9484 78

 90 omega   68.00   95.00   1.0000   12.0000
omega____ theta____ kappa____ phi______ frames
    -       94.0000   72.0000  157.3302 27

 91 omega   69.00   99.00   1.0000   12.0000
omega____ theta____ kappa____ phi______ frames
    -       98.0000   77.0000  178.9610 30

 92 omega   75.00  131.00   1.0000   12.0000
omega____ theta____ kappa____ phi______ frames
    -       98.0000   67.0000   17.0243 56

 93 omega   88.00  134.00   1.0000   12.0000
omega____ theta____ kappa____ phi______ frames
    -      102.0000   56.0000  154.5615 46

 94 omega   72.00  103.00   1.0000   12.0000
omega____ theta____ kappa____ phi______ frames
    -      102.0000   77.0000 -153.5688 31

 95 omega   86.00  175.00   1.0000   12.0000
omega____ theta____ kappa____ phi______ frames
    -      108.0000   64.0000  -30.0000 89

 96 omega   88.00  114.00   1.0000   12.0000
omega____ theta____ kappa____ phi______ frames
    -      108.0000   64.0000  -90.0000 26

 97 omega   38.00  132.00   1.0000   12.0000
omega____ theta____ kappa____ phi______ frames
    -      108.0000  -80.0000  -18.0158 94

 98 omega   85.00  110.00   1.0000   12.0000
omega____ theta____ kappa____ phi______ frames
    -      108.0000   64.0000  120.0000 25

 99 omega   87.00  142.00   1.0000   12.0000
omega____ theta____ kappa____ phi______ frames
    -      108.0000   64.0000   90.0000 55

100 omega   86.00  111.00   1.0000   12.0000
omega____ theta____ kappa____ phi______ frames
    -      108.0000   64.0000  -60.0000 25

101 omega   82.00  172.00   1.0000   12.0000
omega____ theta____ kappa____ phi______ frames
    -      108.0000   77.0000 -150.0000 90

102 omega   85.00  175.00   1.0000   12.0000
omega____ theta____ kappa____ phi______ frames
    -      108.0000   64.0000   30.0000 90

103 omega   79.00  177.00   1.0000   12.0000
omega____ theta____ kappa____ phi______ frames
    -      108.0000   77.0000 -180.0000 98

104 omega   81.00  107.00   1.0000   12.0000
omega____ theta____ kappa____ phi______ frames
    -      108.0000   77.0000   60.0000 26

105 omega   79.00  105.00   1.0000   12.0000
omega____ theta____ kappa____ phi______ frames
    -      108.0000   77.0000  -60.0000 26

106 omega   80.00  106.00   1.0000   12.0000
omega____ theta____ kappa____ phi______ frames
    -      108.0000   77.0000  120.0000 26

107 omega  135.00  161.00   1.0000   12.0000
omega____ theta____ kappa____ phi______ frames
    -      108.0000   77.0000    0.0000 26

108 omega   79.00  105.00   1.0000   12.0000
omega____ theta____ kappa____ phi______ frames
    -      108.0000   77.0000    0.0000 26

109 omega   46.00  140.00   1.0000   12.0000
omega____ theta____ kappa____ phi______ frames
    -      108.0000  -80.0000  118.9340 94

110 omega   78.00  173.00   1.0000   12.0000
omega____ theta____ kappa____ phi______ frames
    -      108.0000   77.0000 -120.0000 95

111 omega   78.00  178.00   1.0000   12.0000
omega____ theta____ kappa____ phi______ frames
    -      108.0000   77.0000  150.0000 100

112 omega  152.00  177.00   1.0000   12.0000
omega____ theta____ kappa____ phi______ frames
    -      108.0000   77.0000   30.0000 25

113 omega   79.00  105.00   1.0000   12.0000
omega____ theta____ kappa____ phi______ frames
    -      108.0000   77.0000   30.0000 26

114 omega   79.00  178.00   1.0000   12.0000
omega____ theta____ kappa____ phi______ frames
    -      108.0000   77.0000  -90.0000 99

115 omega   86.00  112.00   1.0000   12.0000
omega____ theta____ kappa____ phi______ frames
    -      108.0000   64.0000 -180.0000 26

116 omega   78.00  105.00   1.0000   12.0000
omega____ theta____ kappa____ phi______ frames
    -      108.0000   77.0000  -30.0000 27

117 omega  126.00  177.00   1.0000   12.0000
omega____ theta____ kappa____ phi______ frames
    -      108.0000   77.0000   90.0000 51

118 omega   86.00  112.00   1.0000   12.0000
omega____ theta____ kappa____ phi______ frames
    -      108.0000   64.0000    0.0000 26

119 omega   78.00  104.00   1.0000   12.0000
omega____ theta____ kappa____ phi______ frames
    -      108.0000   77.0000   90.0000 26

120 omega  150.00  175.00   1.0000   12.0000
omega____ theta____ kappa____ phi______ frames
    -      108.0000   64.0000   60.0000 25

121 omega   86.00  111.00   1.0000   12.0000
omega____ theta____ kappa____ phi______ frames
    -      108.0000   64.0000   60.0000 25

122 omega   73.00   99.00   1.0000   12.0000
omega____ theta____ kappa____ phi______ frames
    -      108.0000  -79.0000  -97.1633 26

123 omega  116.00  174.00   1.0000   12.0000
omega____ theta____ kappa____ phi______ frames
    -      108.0000   45.0000  138.4017 58

124 omega   85.00  112.00   1.0000   12.0000
omega____ theta____ kappa____ phi______ frames
    -      108.0000   45.0000  138.4017 27

125 omega   38.00  139.00   1.0000   12.0000
omega____ theta____ kappa____ phi______ frames
    -      108.0000  -79.0000 -178.3040 101

126 omega   84.00  174.00   1.0000   12.0000
omega____ theta____ kappa____ phi______ frames
    -      108.0000   73.0000  -49.7832 90

127 omega   86.00  136.00   1.0000   12.0000
omega____ theta____ kappa____ phi______ frames
    -      108.0000   49.0000   15.5458 50

128 omega   84.00  132.00   1.0000   12.0000
omega____ theta____ kappa____ phi______ frames
    -      108.0000  -80.0000  -58.8772 48

129 omega  115.00  140.00   1.0000   12.0000
omega____ theta____ kappa____ phi______ frames
    -      108.0000  -80.0000   52.2973 25

130 omega   71.00  103.00   1.0000   12.0000
omega____ theta____ kappa____ phi______ frames
    -      108.0000  -80.0000   52.2973 32

131 omega   72.00  111.00   1.0000   12.0000
omega____ theta____ kappa____ phi______ frames
    -      108.0000  -80.0000 -120.6357 39

132 omega   85.00  162.00   1.0000   12.0000
omega____ theta____ kappa____ phi______ frames
    -      108.0000   38.0000   90.0000 77

133 omega   40.00   65.00   1.0000   12.0000
omega____ theta____ kappa____ phi______ frames
    -      108.0000  -80.0000 -120.6357 25

134 omega  -44.00   73.00   1.0000    1.0000
omega____ theta____ kappa____ phi______ frames
    -        0.0000   19.0000 -180.0000 117

135 omega  -73.00   44.00   1.0000    1.0000
omega____ theta____ kappa____ phi______ frames
    -        0.0000  -19.0000  -30.0000 117

136 omega  -21.00   69.00   1.0000    1.0000
omega____ theta____ kappa____ phi______ frames
    -        0.0000   57.0000  -30.0000 90

137 omega  -72.00   26.00   1.0000    1.0000
omega____ theta____ kappa____ phi______ frames
    -        0.0000  -38.0000  -90.0000 98

138 omega  -21.00   69.00   1.0000    1.0000
omega____ theta____ kappa____ phi______ frames
    -        0.0000   57.0000  150.0000 90

139 omega    0.00   90.00   1.0000    1.0000
omega____ theta____ kappa____ phi______ frames
    -       22.0000   62.0000   53.8761 90

140 omega   -7.00   92.00   1.0000    1.0000
omega____ theta____ kappa____ phi______ frames
    -       22.0000   76.0000  -66.6863 99

141 omega   -5.00   49.00   1.0000    1.0000
omega____ theta____ kappa____ phi______ frames
    -       26.0000   78.0000 -178.1937 54

142 omega    1.00   94.00   1.0000    1.0000
omega____ theta____ kappa____ phi______ frames
    -       26.0000   69.0000  140.8789 93

143 omega    7.00   49.00   1.0000    4.0000
omega____ theta____ kappa____ phi______ frames
    -       38.0000   78.0000  -39.1310 42

144 omega    7.00   47.00   1.0000    4.0000
omega____ theta____ kappa____ phi______ frames
    -       38.0000   79.0000    0.0412 40

145 omega   14.00   46.00   1.0000    4.0000
omega____ theta____ kappa____ phi______ frames
    -       46.0000   80.0000    7.6444 32

146 omega   18.00   46.00   1.0000    4.0000
omega____ theta____ kappa____ phi______ frames
    -       50.0000   80.0000 -167.0344 28

147 omega   19.00   47.00   1.0000    4.0000
omega____ theta____ kappa____ phi______ frames
    -       50.0000   79.0000  121.4392 28

148 omega  -19.00  127.00   1.0000    4.0000
omega____ theta____ kappa____ phi______ frames
    -       54.0000    0.0000  240.0000 146

149 phi      0.00  120.00   1.0000    4.0000
omega____ theta____ kappa____ phi______ frames
  54.0000   54.0000  -20.0000     -     120

150 omega  -19.00  127.00   1.0000    4.0000
omega____ theta____ kappa____ phi______ frames
    -       54.0000    0.0000  240.0000 146

151 omega  -19.00  127.00   1.0000    4.0000
omega____ theta____ kappa____ phi______ frames
    -       54.0000    0.0000    0.0000 146

152 omega  -19.00  127.00   1.0000    4.0000
omega____ theta____ kappa____ phi______ frames
    -       54.0000    0.0000  120.0000 146

153 phi      0.00  120.00   1.0000    4.0000
omega____ theta____ kappa____ phi______ frames
  40.0000   54.0000    0.0000     -     120

154 omega  -18.00   80.00   1.0000    4.0000
omega____ theta____ kappa____ phi______ frames
    -       54.0000  -38.0000  -30.0000 98

155 omega   24.00  124.00   1.0000    4.0000
omega____ theta____ kappa____ phi______ frames
    -       54.0000   77.0000  -30.0000 100

156 omega  -19.00  127.00   1.0000    4.0000
omega____ theta____ kappa____ phi______ frames
    -       54.0000    0.0000  120.0000 146

157 omega  -16.00   84.00   1.0000    4.0000
omega____ theta____ kappa____ phi______ frames
    -       54.0000  -77.0000    0.0000 100

158 omega   24.00  124.00   1.0000    4.0000
omega____ theta____ kappa____ phi______ frames
    -       54.0000   77.0000 -150.0000 100

159 omega  -19.00  127.00   1.0000    4.0000
omega____ theta____ kappa____ phi______ frames
    -       54.0000    0.0000    0.0000 146

160 omega  -13.00   89.00   1.0000    4.0000
omega____ theta____ kappa____ phi______ frames
    -       58.0000  -79.0000 -143.2149 102

161 omega   29.00  128.00   1.0000    4.0000
omega____ theta____ kappa____ phi______ frames
    -       58.0000   76.0000  -55.0524 99

162 omega   29.00  128.00   1.0000    4.0000
omega____ theta____ kappa____ phi______ frames
    -       58.0000   76.0000 -116.6950 99

163 omega   30.00  128.00   1.0000    4.0000
omega____ theta____ kappa____ phi______ frames
    -       58.0000   74.0000   75.3876 98

164 omega  -13.00   89.00   1.0000    4.0000
omega____ theta____ kappa____ phi______ frames
    -       58.0000  -79.0000  105.7086 102

165 omega   29.00  128.00   1.0000    4.0000
omega____ theta____ kappa____ phi______ frames
    -       58.0000   75.0000  122.0040 99

166 omega   33.00  132.00   1.0000    4.0000
omega____ theta____ kappa____ phi______ frames
    -       62.0000   76.0000  -83.6059 99

167 omega   33.00  132.00   1.0000    4.0000
omega____ theta____ kappa____ phi______ frames
    -       62.0000   76.0000  -11.3960 99

168 omega   35.00  131.00   1.0000    4.0000
omega____ theta____ kappa____ phi______ frames
    -       62.0000   72.0000  154.2858 96

169 omega   43.00  133.00   1.0000    4.0000
omega____ theta____ kappa____ phi______ frames
    -       66.0000   64.0000   39.1535 90

170 omega   42.00  134.00   1.0000    4.0000
omega____ theta____ kappa____ phi______ frames
    -       66.0000   67.0000  110.5700 92

171 omega   45.00  135.00   1.0000    4.0000
omega____ theta____ kappa____ phi______ frames
    -       66.0000   57.0000 -179.4454 90

172 omega   49.00  139.00   1.0000    4.0000
omega____ theta____ kappa____ phi______ frames
    -       70.0000   55.0000  153.0502 90

173 omega   49.00  146.00   1.0000    4.0000
omega____ theta____ kappa____ phi______ frames
    -       74.0000   41.0000  123.4343 97

174 omega   51.00  145.00   1.0000    4.0000
omega____ theta____ kappa____ phi______ frames
    -       74.0000   46.0000 -112.1847 94

175 omega   44.00  144.00   1.0000    4.0000
omega____ theta____ kappa____ phi______ frames
    -       74.0000   77.0000   -6.3390 100

176 omega   52.00  142.00   1.0000    4.0000
omega____ theta____ kappa____ phi______ frames
    -       74.0000   63.0000 -161.0550 90

177 omega   47.00  143.00   1.0000    4.0000
omega____ theta____ kappa____ phi______ frames
    -       74.0000   72.0000  117.2429 96

178 omega   51.00  141.00   1.0000    4.0000
omega____ theta____ kappa____ phi______ frames
    -       74.0000   64.0000   43.7867 90

179 omega   45.00  144.00   1.0000    4.0000
omega____ theta____ kappa____ phi______ frames
    -       74.0000   76.0000   57.1335 99

180 omega   48.00  148.00   1.0000    4.0000
omega____ theta____ kappa____ phi______ frames
    -       78.0000   77.0000  -35.5611 100

181 omega    7.00  109.00   1.0000    4.0000
omega____ theta____ kappa____ phi______ frames
    -       78.0000  -79.0000 -114.1138 102

182 omega   58.00  146.00   1.0000    4.0000
omega____ theta____ kappa____ phi______ frames
    -       78.0000   59.0000 -162.0917 88

183 omega   52.00  147.00   1.0000    4.0000
omega____ theta____ kappa____ phi______ frames
    -       78.0000   70.0000 -113.7799 95

184 omega   50.00  147.00   1.0000    4.0000
omega____ theta____ kappa____ phi______ frames
    -       78.0000   73.0000  -64.7304 97

185 omega   48.00  148.00   1.0000    4.0000
omega____ theta____ kappa____ phi______ frames
    -       78.0000   77.0000 -100.4508 100

186 omega   49.00  148.00   1.0000    4.0000
omega____ theta____ kappa____ phi______ frames
    -       78.0000   75.0000  -38.9160 99

187 omega   49.00  148.00   1.0000    4.0000
omega____ theta____ kappa____ phi______ frames
    -       78.0000   76.0000   44.1557 99

188 omega   36.00  178.00   1.0000   12.0000
omega____ theta____ kappa____ phi______ frames
    -      108.0000   12.0000  120.0000 142

189 omega   86.00  178.00   1.0000   12.0000
omega____ theta____ kappa____ phi______ frames
    -      108.0000   50.0000  -60.0000 92

190 omega   82.00  178.00   1.0000   12.0000
omega____ theta____ kappa____ phi______ frames
    -      108.0000   38.0000 -120.0000 96

191 omega   35.00   94.00   1.0000   12.0000
omega____ theta____ kappa____ phi______ frames
    -      108.0000  -25.0000 -150.0000 59

192 omega   37.00  140.00   1.0000   12.0000
omega____ theta____ kappa____ phi______ frames
    -      108.0000  -80.0000  149.9733 103

193 omega   35.00   94.00   1.0000   12.0000
omega____ theta____ kappa____ phi______ frames
    -      108.0000  -25.0000  -30.0000 59

194 omega   35.00   94.00   1.0000   12.0000
omega____ theta____ kappa____ phi______ frames
    -      108.0000  -25.0000  -90.0000 59

195 omega   38.00  138.00   1.0000   12.0000
omega____ theta____ kappa____ phi______ frames
    -      108.0000  -77.0000   90.0000 100

196 omega   35.00   94.00   1.0000   12.0000
omega____ theta____ kappa____ phi______ frames
    -      108.0000  -25.0000   60.0000 59

197 omega   37.00   89.00   1.0000   12.0000
omega____ theta____ kappa____ phi______ frames
    -      108.0000  -80.0000  -58.8772 52

198 omega   78.00  178.00   1.0000   12.0000
omega____ theta____ kappa____ phi______ frames
    -      108.0000   77.0000  150.0000 100

;
_diffrn_measurement_device 'four-circle diffractometer'
_diffrn_measurement_device_type 'Agilent SuperNova, Dual, Cu at zero, Eos'
_diffrn_measurement_method '\w and \p scans'
_diffrn_measurement_specimen_support 'polyimid foil'
_diffrn_orient_matrix_UB_11 -0.1120571000
_diffrn_orient_matrix_UB_12 -0.0827768000
_diffrn_orient_matrix_UB_13 -0.0163629000
_diffrn_orient_matrix_UB_21 -0.0927190000
_diffrn_orient_matrix_UB_22 0.0967764000
_diffrn_orient_matrix_UB_23 -0.0195318000
_diffrn_orient_matrix_UB_31 0.0435363000
_diffrn_orient_matrix_UB_32 -0.0064600000
_diffrn_orient_matrix_UB_33 -0.0835882000
_diffrn_radiation_monochromator mirror
_diffrn_radiation_probe x-ray
_diffrn_radiation_type 'Cu K\a'
_diffrn_radiation_wavelength 1.54184
_diffrn_reflns_av_R_equivalents 0.0451
_diffrn_reflns_av_unetI/netI 0.0115
_diffrn_reflns_Laue_measured_fraction_full 1.000
_diffrn_reflns_Laue_measured_fraction_max 0.997
_diffrn_reflns_limit_h_max 12
_diffrn_reflns_limit_h_min -12
_diffrn_reflns_limit_k_max 14
_diffrn_reflns_limit_k_min -14
_diffrn_reflns_limit_l_max 19
_diffrn_reflns_limit_l_min -21
_diffrn_reflns_number 109930
_diffrn_reflns_point_group_measured_fraction_full 1.000
_diffrn_reflns_point_group_measured_fraction_max 0.995
_diffrn_reflns_theta_full 67.684
_diffrn_reflns_theta_max 70.849
_diffrn_reflns_theta_min 4.437
_diffrn_source 'microfocus X-Ray tube'
_diffrn_source_type 'Agilent SuperNova (Cu) X-ray Source'
_exptl_absorpt_coefficient_mu 1.621
_exptl_absorpt_correction_T_max 1.00000
_exptl_absorpt_correction_T_min 0.86167
_exptl_absorpt_correction_type multi-scan
_exptl_absorpt_process_details
;
CrysAlisPro, Agilent Technologies,
Version 1.171.37.35h (release 09-02-2015 CrysAlis171 .NET)
(compiled Feb  9 2015,16:26:32)
Empirical absorption correction using spherical harmonics,
 implemented in SCALE3 ABSPACK scaling algorithm.
Empirical absorption correction using spherical harmonics,
 implemented in SCALE3 ABSPACK scaling algorithm.
;
_exptl_crystal_colour red
_exptl_crystal_colour_primary red
_exptl_crystal_density_diffrn 1.500
_exptl_crystal_description irregular
_exptl_crystal_F_000 1016
_exptl_crystal_size_max 0.116
_exptl_crystal_size_mid 0.108
_exptl_crystal_size_min 0.053
_refine_diff_density_max 0.171
_refine_diff_density_min -0.190
_refine_diff_density_rms 0.032
_refine_ls_abs_structure_details
;
 Flack x determined using 1733 quotients [(I+)-(I-)]/[(I+)+(I-)]
 (Parsons, Flack and Wagner, Acta Cryst. B69 (2013) 249-259).
;
_refine_ls_abs_structure_Flack -0.004(5)
_refine_ls_extinction_method none
_refine_ls_goodness_of_fit_ref 1.065
_refine_ls_hydrogen_treatment constr
_refine_ls_matrix_type full
_refine_ls_number_parameters 317
_refine_ls_number_reflns 4140
_refine_ls_number_restraints 27
_refine_ls_restrained_S_all 1.070
_refine_ls_R_factor_all 0.0208
_refine_ls_R_factor_gt 0.0205
_refine_ls_shift/su_max 0.002
_refine_ls_shift/su_mean 0.000
_refine_ls_structure_factor_coef Fsqd
_refine_ls_weighting_details 'w=1/[\s^2^(Fo^2^)+(0.0246P)^2^+0.6531P] where P=(Fo^2^+2Fc^2^)/3'
_refine_ls_weighting_scheme calc
_refine_ls_wR_factor_gt 0.0526
_refine_ls_wR_factor_ref 0.0528
_reflns_Friedel_coverage 0.752
_reflns_Friedel_fraction_full 1.000
_reflns_Friedel_fraction_max 0.993
_reflns_number_gt 4086
_reflns_number_total 4140
_reflns_threshold_expression 'I > 2\s(I)'
_cod_data_source_file c5sc04644k2.cif
_cod_data_source_block ga_cr80
_cod_depositor_comments 'Adding full bibliography for 1542422--1542426.cif.'
_cod_database_code 1542426
_audit_block_refno 2507
_audit_block_usercomment 'cr1264, irregular, red'
_chemical_oxdiff_formula 'C23 H25 N3 Ni O4'
_chemical_oxdiff_usercomment 'cr1264, irregular, red'
_shelx_space_group_comment
;
The symmetry employed for this shelxl refinement is uniquely defined
by the following loop, which should always be used as a source of
symmetry information in preference to the above space-group names.
They are only intended as comments.
;
_shelx_estimated_absorpt_t_max 0.642
_shelx_estimated_absorpt_t_min 0.642
_reflns_odcompleteness_completeness 99.96
_reflns_odcompleteness_iscentric 1
_reflns_odcompleteness_theta 66.97
_shelxl_version_number 2014/7
_olex2_refinement_description
;
1. Fixed Uiso
 At 1.2 times of:
  All C(H) groups, All C(H,H) groups
2. Restrained distances
 O3-C25A \\sim O3-C25B
 with sigma of 0.01
 C25A-O4A \\sim C25B-O4B
 with sigma of 0.01
 O3-O4A \\sim O3-O4B
 with sigma of 0.04
3. Uiso/Uaniso restraints and constraints
C1 \\sim C2 \\sim C3 \\sim C4 \\sim C5 \\sim C6 \\sim C7 \\sim C8 \\sim C9
\\sim C10 \\sim C11 \\sim C12 \\sim C13 \\sim C14 \\sim C15 \\sim C16 \\sim C17
\\sim C18 \\sim C19 \\sim C20 \\sim C21 \\sim C22 \\sim C23 \\sim C24 \\sim
C25A \\sim C25B: within 0.5A with sigma of 0.02 and sigma for terminal atoms of
0.02
4. Rigid body (RIGU) restrains
 O3, C25A, O4A, C25B, O4B
 with sigma for 1-2 distances of 0.004 and sigma for 1-3 distances of 0.004
5. Others
 Sof(C25B)=Sof(H25B)=Sof(O4B)=1-FVAR(1)
 Sof(C25A)=Sof(H25A)=Sof(O4A)=FVAR(1)
6.a Ternary CH refined with riding coordinates:
 C1(H1), C12(H12)
6.b Secondary CH2 refined with riding coordinates:
 C2(H2A,H2B), C6(H6A,H6B), C7(H7A,H7B), C11(H11A,H11B)
6.c Aromatic/amide H refined with riding coordinates:
 C4(H4), C9(H9), C14(H14), C15(H15), C16(H16), C17(H17), C18(H18), C20(H20),
 C21(H21), C22(H22), C23(H23), C24(H24), C25A(H25A), C25B(H25B)
;
_olex2_submission_special_instructions 'No special instructions were received'
_cell_oxdiff_length_a 10.14736(13)
_cell_oxdiff_length_b 12.08167(15)
_cell_oxdiff_length_c 17.6295(2)
_cell_oxdiff_angle_alpha 90.0217(10)
_cell_oxdiff_angle_beta 90.0234(10)
_cell_oxdiff_angle_gamma 90.0635(10)
_cell_oxdiff_volume 2161.32(5)
_cell_oxdiff_measurement_reflns_used 63665

loop_
_symmetry_equiv_pos_as_xyz
'x, y, z'
'-x+1/2, -y, z+1/2'
'x+1/2, -y+1/2, -z'
'-x, y+1/2, -z+1/2'

loop_
_atom_site_label
_atom_site_type_symbol
_atom_site_fract_x
_atom_site_fract_y
_atom_site_fract_z
_atom_site_U_iso_or_equiv
_atom_site_adp_type
_atom_site_occupancy
_atom_site_site_symmetry_order
_atom_site_calc_flag
_atom_site_refinement_flags_posn
_atom_site_refinement_flags_adp
_atom_site_refinement_flags_occupancy
_atom_site_disorder_assembly
_atom_site_disorder_group
Ni Ni 0.31769(3) 0.57007(3) 0.73441(2) 0.01960(9) Uani 1 1 d . . . . .
O1 O 0.47634(16) 0.31868(13) 0.85837(9) 0.0327(4) Uani 1 1 d . . . . .
O2 O 0.23548(15) 0.78988(13) 0.56551(9) 0.0302(3) Uani 1 1 d . . . . .
O3 O 0.20410(15) 0.62853(12) 0.80893(9) 0.0288(3) Uani 1 1 d D U . . .
N1 N 0.37760(18) 0.46915(14) 0.80900(10) 0.0240(4) Uani 1 1 d . . . . .
N2 N 0.42801(16) 0.50893(14) 0.65807(10) 0.0216(4) Uani 1 1 d . . . . .
N3 N 0.25506(16) 0.68190(14) 0.66873(10) 0.0207(3) Uani 1 1 d . . . . .
C1 C 0.15328(19) 0.76500(17) 0.68905(12) 0.0228(4) Uani 1 1 d . U . . .
H1 H 0.1736 0.7982 0.7397 0.027 Uiso 1 1 calc R . . . .
C2 C 0.1731(2) 0.85148(19) 0.62620(13) 0.0315(5) Uani 1 1 d . U . . .
H2A H 0.0876 0.8826 0.6095 0.038 Uiso 1 1 calc R . . . .
H2B H 0.2304 0.9126 0.6438 0.038 Uiso 1 1 calc R . . . .
C3 C 0.29018(19) 0.70013(17) 0.59847(12) 0.0235(4) Uani 1 1 d . U . . .
C4 C 0.3781(2) 0.63598(19) 0.55520(12) 0.0261(4) Uani 1 1 d . U . . .
H4 H 0.3921 0.6547 0.5035 0.031 Uiso 1 1 calc R . . . .
C5 C 0.4430(2) 0.54881(17) 0.58484(12) 0.0237(4) Uani 1 1 d . U . . .
C6 C 0.5453(2) 0.4837(2) 0.54189(13) 0.0319(5) Uani 1 1 d . U . . .
H6A H 0.6239 0.5296 0.5313 0.038 Uiso 1 1 calc R . . . .
H6B H 0.5092 0.4558 0.4933 0.038 Uiso 1 1 calc R . . . .
C7 C 0.5790(2) 0.38909(19) 0.59445(13) 0.0297(5) Uani 1 1 d . U . . .
H7A H 0.5492 0.3176 0.5731 0.036 Uiso 1 1 calc R . . . .
H7B H 0.6751 0.3855 0.6037 0.036 Uiso 1 1 calc R . . . .
C8 C 0.50599(18) 0.41583(17) 0.66618(12) 0.0233(4) Uani 1 1 d . U . . .
C9 C 0.5176(2) 0.35475(17) 0.72980(14) 0.0270(4) Uani 1 1 d . U . . .
H9 H 0.5706 0.2899 0.7286 0.032 Uiso 1 1 calc R . . . .
C10 C 0.4542(2) 0.38356(18) 0.79765(13) 0.0263(4) Uani 1 1 d . U . . .
C11 C 0.3856(3) 0.35558(19) 0.91650(14) 0.0332(5) Uani 1 1 d . U . . .
H11A H 0.4274 0.3538 0.9672 0.040 Uiso 1 1 calc R . . . .
H11B H 0.3053 0.3091 0.9174 0.040 Uiso 1 1 calc R . . . .
C12 C 0.3534(2) 0.47481(18) 0.89250(12) 0.0266(5) Uani 1 1 d . U . . .
H12 H 0.2585 0.4917 0.9028 0.032 Uiso 1 1 calc R . . . .
C13 C 0.4407(2) 0.55801(19) 0.93195(12) 0.0274(5) Uani 1 1 d . U . . .
C14 C 0.5651(2) 0.5871(2) 0.90504(14) 0.0327(5) Uani 1 1 d . U . . .
H14 H 0.5936 0.5602 0.8571 0.039 Uiso 1 1 calc R . . . .
C15 C 0.6480(2) 0.6547(2) 0.94704(16) 0.0409(6) Uani 1 1 d . U . . .
H15 H 0.7332 0.6724 0.9283 0.049 Uiso 1 1 calc R . . . .
C16 C 0.6066(3) 0.6965(2) 1.01639(15) 0.0414(6) Uani 1 1 d . U . . .
H16 H 0.6631 0.7430 1.0452 0.050 Uiso 1 1 calc R . . . .
C17 C 0.4824(3) 0.6698(2) 1.04322(14) 0.0417(6) Uani 1 1 d . U . . .
H17 H 0.4533 0.6989 1.0904 0.050 Uiso 1 1 calc R . . . .
C18 C 0.4003(2) 0.6010(2) 1.00180(13) 0.0337(5) Uani 1 1 d . U . . .
H18 H 0.3157 0.5828 1.0211 0.040 Uiso 1 1 calc R . . . .
C19 C 0.01609(19) 0.71582(19) 0.68939(12) 0.0259(4) Uani 1 1 d . U . . .
C20 C -0.0174(2) 0.6280(2) 0.64310(16) 0.0422(6) Uani 1 1 d . U . . .
H20 H 0.0464 0.5971 0.6098 0.051 Uiso 1 1 calc R . . . .
C21 C -0.1442(3) 0.5846(3) 0.6450(2) 0.0600(9) Uani 1 1 d . U . . .
H21 H -0.1672 0.5253 0.6122 0.072 Uiso 1 1 calc R . . . .
C22 C -0.2361(3) 0.6267(3) 0.6939(2) 0.0563(8) Uani 1 1 d . U . . .
H22 H -0.3219 0.5953 0.6959 0.068 Uiso 1 1 calc R . . . .
C23 C -0.2044(2) 0.7147(2) 0.74035(17) 0.0438(6) Uani 1 1 d . U . . .
H23 H -0.2686 0.7446 0.7739 0.053 Uiso 1 1 calc R . . . .
C24 C -0.0783(2) 0.75956(19) 0.73788(15) 0.0318(5) Uani 1 1 d . U . . .
H24 H -0.0566 0.8205 0.7696 0.038 Uiso 1 1 calc R . . . .
C25A C 0.0969(5) 0.5676(6) 0.8191(4) 0.0289(13) Uani 0.748(6) 1 d D U P A 1
H25A H 0.0802 0.5090 0.7844 0.035 Uiso 0.748(6) 1 calc R . P A 1
O4A O 0.0181(2) 0.5827(2) 0.87086(13) 0.0393(8) Uani 0.748(6) 1 d D U P A 1
C25B C 0.0924(19) 0.5929(15) 0.8336(16) 0.040(5) Uani 0.252(6) 1 d D U P A 2
H25B H 0.0376 0.6362 0.8657 0.048 Uiso 0.252(6) 1 calc R . P A 2
O4B O 0.0618(8) 0.5009(8) 0.8134(6) 0.059(3) Uani 0.252(6) 1 d D U P A 2

loop_
_atom_site_aniso_label
_atom_site_aniso_U_11
_atom_site_aniso_U_22
_atom_site_aniso_U_33
_atom_site_aniso_U_23
_atom_site_aniso_U_13
_atom_site_aniso_U_12
Ni 0.01686(15) 0.02324(15) 0.01870(16) 0.00188(14) 0.00182(13) 0.00091(13)
O1 0.0351(9) 0.0322(8) 0.0308(8) 0.0094(7) 0.0057(7) 0.0121(7)
O2 0.0318(8) 0.0350(8) 0.0239(8) 0.0084(7) -0.0010(6) 0.0030(7)
O3 0.0285(8) 0.0319(8) 0.0261(8) 0.0071(6) 0.0047(6) 0.0090(6)
N1 0.0229(8) 0.0277(9) 0.0214(9) 0.0047(7) 0.0035(7) 0.0043(7)
N2 0.0169(8) 0.0271(9) 0.0209(9) -0.0006(7) 0.0000(7) -0.0026(7)
N3 0.0169(8) 0.0246(8) 0.0208(9) 0.0018(7) -0.0002(7) -0.0020(7)
C1 0.0209(10) 0.0257(10) 0.0217(11) 0.0020(8) -0.0018(8) 0.0011(8)
C2 0.0320(11) 0.0301(11) 0.0323(12) 0.0084(9) 0.0021(10) 0.0040(10)
C3 0.0209(10) 0.0287(10) 0.0211(10) 0.0038(8) -0.0041(8) -0.0042(8)
C4 0.0251(10) 0.0367(12) 0.0166(10) 0.0007(9) 0.0002(8) -0.0066(9)
C5 0.0201(9) 0.0317(11) 0.0194(10) -0.0029(8) 0.0000(8) -0.0080(8)
C6 0.0274(11) 0.0445(13) 0.0236(11) -0.0045(10) 0.0046(9) -0.0004(10)
C7 0.0247(10) 0.0317(11) 0.0326(12) -0.0065(9) 0.0088(9) -0.0031(9)
C8 0.0161(9) 0.0254(10) 0.0283(11) -0.0046(9) 0.0034(8) -0.0028(8)
C9 0.0223(9) 0.0256(9) 0.0331(12) 0.0002(9) 0.0041(9) 0.0038(8)
C10 0.0214(9) 0.0288(10) 0.0289(11) 0.0044(9) 0.0009(8) 0.0011(9)
C11 0.0391(13) 0.0332(12) 0.0273(12) 0.0086(10) 0.0087(10) 0.0067(10)
C12 0.0268(11) 0.0300(11) 0.0229(11) 0.0061(8) 0.0041(8) 0.0062(8)
C13 0.0265(10) 0.0308(11) 0.0250(11) 0.0084(9) -0.0015(8) 0.0094(9)
C14 0.0261(11) 0.0369(13) 0.0352(13) 0.0025(10) 0.0013(9) 0.0080(9)
C15 0.0256(12) 0.0469(14) 0.0501(16) 0.0058(12) -0.0067(11) 0.0048(10)
C16 0.0386(13) 0.0458(14) 0.0398(14) 0.0038(12) -0.0184(12) 0.0025(12)
C17 0.0522(16) 0.0509(15) 0.0221(12) 0.0028(11) -0.0069(11) 0.0041(12)
C18 0.0363(12) 0.0413(13) 0.0236(12) 0.0063(10) 0.0008(9) 0.0029(10)
C19 0.0184(10) 0.0341(11) 0.0252(11) 0.0048(9) -0.0036(8) 0.0018(8)
C20 0.0220(12) 0.0583(16) 0.0463(16) -0.0150(13) -0.0026(10) -0.0060(11)
C21 0.0297(14) 0.073(2) 0.078(2) -0.0199(18) -0.0081(13) -0.0179(14)
C22 0.0221(12) 0.076(2) 0.071(2) 0.0058(18) -0.0057(13) -0.0116(13)
C23 0.0232(11) 0.0605(16) 0.0477(15) 0.0180(13) 0.0086(11) 0.0100(11)
C24 0.0283(11) 0.0360(11) 0.0311(12) 0.0078(10) 0.0020(10) 0.0064(9)
C25A 0.0275(18) 0.035(3) 0.025(2) 0.005(2) 0.0101(14) 0.017(2)
O4A 0.0342(13) 0.0527(16) 0.0312(13) 0.0094(11) 0.0143(10) 0.0068(11)
C25B 0.044(6) 0.029(7) 0.047(12) 0.018(6) 0.023(6) 0.018(5)
O4B 0.038(4) 0.032(5) 0.109(8) 0.012(4) 0.016(5) -0.002(3)

loop_
_atom_type_symbol
_atom_type_description
_atom_type_scat_dispersion_real
_atom_type_scat_dispersion_imag
_atom_type_scat_source
C C 0.0181 0.0091 'International Tables Vol C Tables 4.2.6.8 and 6.1.1.4'
H H 0.0000 0.0000 'International Tables Vol C Tables 4.2.6.8 and 6.1.1.4'
N N 0.0311 0.0180 'International Tables Vol C Tables 4.2.6.8 and 6.1.1.4'
Ni Ni -3.0029 0.5091 'International Tables Vol C Tables 4.2.6.8 and 6.1.1.4'
O O 0.0492 0.0322 'International Tables Vol C Tables 4.2.6.8 and 6.1.1.4'

loop_
_exptl_crystal_face_index_h
_exptl_crystal_face_index_k
_exptl_crystal_face_index_l
_exptl_crystal_face_perp_dist
_exptl_oxdiff_crystal_face_indexfrac_h
_exptl_oxdiff_crystal_face_indexfrac_k
_exptl_oxdiff_crystal_face_indexfrac_l
_exptl_oxdiff_crystal_face_x
_exptl_oxdiff_crystal_face_y
_exptl_oxdiff_crystal_face_z
4 1 -9 0.0263 4.0000 1.0000 -9.0000 -0.3837 -0.0983 0.9200
-4 -1 9 0.0263 -4.0000 -1.0000 9.0000 0.3837 0.0983 -0.9200
-4 -4 -6 0.0548 -4.0000 -4.0000 -6.0000 0.8775 0.1010 0.3532
4 4 6 0.0548 4.0000 4.0000 6.0000 -0.8775 -0.1010 -0.3532
-2 6 -6 0.0495 -2.0000 6.0000 -6.0000 -0.1744 0.8833 0.3757
2 -6 6 0.0495 2.0000 -6.0000 6.0000 0.1744 -0.8833 -0.3757
2 4 9 0.0400 2.0000 4.0000 9.0000 -0.7025 0.0259 -0.6911
6 -2 -5 0.0267 6.0000 -2.0000 -5.0000 -0.4250 -0.6522 0.6921
4 -2 9 0.0357 4.0000 -2.0000 9.0000 -0.4299 -0.7402 -0.5652
-4 6 0 0.0557 -4.0000 6.0000 -0.0000 -0.0484 0.9515 -0.2129
-3 4 -8 0.0536 -3.0000 4.0000 -8.0000 0.1360 0.8215 0.5123

loop_
_geom_angle_atom_site_label_1
_geom_angle_atom_site_label_2
_geom_angle_atom_site_label_3
_geom_angle
O3 Ni N1 87.35(7)
O3 Ni N2 178.36(7)
O3 Ni N3 87.33(7)
N1 Ni N2 93.00(7)
N3 Ni N1 173.73(8)
N3 Ni N2 92.41(8)
C10 O1 C11 106.12(16)
C3 O2 C2 105.92(16)
C25A O3 Ni 112.8(3)
C25B O3 Ni 130.4(8)
C10 N1 Ni 126.38(15)
C10 N1 C12 106.54(17)
C12 N1 Ni 127.00(13)
C5 N2 Ni 126.09(14)
C8 N2 Ni 125.47(14)
C8 N2 C5 108.44(17)
C1 N3 Ni 124.74(13)
C3 N3 Ni 127.53(14)
C3 N3 C1 107.73(17)
N3 C1 H1 110.1
N3 C1 C2 101.23(16)
N3 C1 C19 112.07(17)
C2 C1 H1 110.1
C19 C1 H1 110.1
C19 C1 C2 112.97(18)
O2 C2 C1 103.92(16)
O2 C2 H2A 111.0
O2 C2 H2B 111.0
C1 C2 H2A 111.0
C1 C2 H2B 111.0
H2A C2 H2B 109.0
O2 C3 C4 118.03(19)
N3 C3 O2 115.53(18)
N3 C3 C4 126.44(19)
C3 C4 H4 119.0
C5 C4 C3 122.0(2)
C5 C4 H4 119.0
N2 C5 C6 111.22(18)
C4 C5 N2 125.4(2)
C4 C5 C6 123.4(2)
C5 C6 H6A 110.9
C5 C6 H6B 110.9
C5 C6 C7 104.06(18)
H6A C6 H6B 109.0
C7 C6 H6A 110.9
C7 C6 H6B 110.9
C6 C7 H7A 111.0
C6 C7 H7B 111.0
H7A C7 H7B 109.0
C8 C7 C6 104.01(18)
C8 C7 H7A 111.0
C8 C7 H7B 111.0
N2 C8 C7 111.75(18)
C9 C8 N2 125.56(18)
C9 C8 C7 122.7(2)
C8 C9 H9 118.9
C8 C9 C10 122.27(18)
C10 C9 H9 118.9
O1 C10 C9 117.23(18)
N1 C10 O1 115.94(19)
N1 C10 C9 126.8(2)
O1 C11 H11A 111.1
O1 C11 H11B 111.1
O1 C11 C12 103.25(17)
H11A C11 H11B 109.1
C12 C11 H11A 111.1
C12 C11 H11B 111.1
N1 C12 C11 101.15(17)
N1 C12 H12 110.3
N1 C12 C13 112.80(18)
C11 C12 H12 110.3
C13 C12 C11 111.83(18)
C13 C12 H12 110.3
C14 C13 C12 122.9(2)
C14 C13 C18 118.1(2)
C18 C13 C12 118.7(2)
C13 C14 H14 119.5
C15 C14 C13 121.1(2)
C15 C14 H14 119.5
C14 C15 H15 120.0
C14 C15 C16 120.1(2)
C16 C15 H15 120.0
C15 C16 H16 120.3
C17 C16 C15 119.5(2)
C17 C16 H16 120.3
C16 C17 H17 119.8
C16 C17 C18 120.5(2)
C18 C17 H17 119.8
C13 C18 H18 119.6
C17 C18 C13 120.7(2)
C17 C18 H18 119.6
C20 C19 C1 121.7(2)
C20 C19 C24 119.1(2)
C24 C19 C1 119.2(2)
C19 C20 H20 119.9
C19 C20 C21 120.2(3)
C21 C20 H20 119.9
C20 C21 H21 119.8
C22 C21 C20 120.4(3)
C22 C21 H21 119.8
C21 C22 H22 119.9
C21 C22 C23 120.1(2)
C23 C22 H22 119.9
C22 C23 H23 120.1
C22 C23 C24 119.7(3)
C24 C23 H23 120.1
C19 C24 C23 120.4(2)
C19 C24 H24 119.8
C23 C24 H24 119.8
O3 C25A H25A 118.2
O4A C25A O3 123.6(5)
O4A C25A H25A 118.2
O3 C25B H25B 122.2
O4B C25B O3 115.7(13)
O4B C25B H25B 122.2

loop_
_geom_bond_atom_site_label_1
_geom_bond_atom_site_label_2
_geom_bond_distance
Ni O3 1.8850(15)
Ni N1 1.8934(17)
Ni N2 1.9001(17)
Ni N3 1.8894(17)
O1 C10 1.346(3)
O1 C11 1.448(3)
O2 C2 1.449(3)
O2 C3 1.350(3)
O3 C25A 1.326(5)
O3 C25B 1.288(11)
N1 C10 1.309(3)
N1 C12 1.494(3)
N2 C5 1.386(3)
N2 C8 1.383(3)
N3 C1 1.484(3)
N3 C3 1.308(3)
C1 H1 1.0000
C1 C2 1.536(3)
C1 C19 1.514(3)
C2 H2A 0.9900
C2 H2B 0.9900
C3 C4 1.406(3)
C4 H4 0.9500
C4 C5 1.348(3)
C5 C6 1.507(3)
C6 H6A 0.9900
C6 H6B 0.9900
C6 C7 1.510(3)
C7 H7A 0.9900
C7 H7B 0.9900
C7 C8 1.501(3)
C8 C9 1.348(3)
C9 H9 0.9500
C9 C10 1.402(3)
C11 H11A 0.9900
C11 H11B 0.9900
C11 C12 1.536(3)
C12 H12 1.0000
C12 C13 1.510(3)
C13 C14 1.394(3)
C13 C18 1.398(3)
C14 H14 0.9500
C14 C15 1.386(4)
C15 H15 0.9500
C15 C16 1.388(4)
C16 H16 0.9500
C16 C17 1.385(4)
C17 H17 0.9500
C17 C18 1.385(4)
C18 H18 0.9500
C19 C20 1.381(3)
C19 C24 1.389(3)
C20 H20 0.9500
C20 C21 1.390(4)
C21 H21 0.9500
C21 C22 1.368(5)
C22 H22 0.9500
C22 C23 1.380(4)
C23 H23 0.9500
C23 C24 1.390(3)
C24 H24 0.9500
C25A H25A 0.9500
C25A O4A 1.228(5)
C25B H25B 0.9500
C25B O4B 1.208(12)

loop_
_geom_torsion_atom_site_label_1
_geom_torsion_atom_site_label_2
_geom_torsion_atom_site_label_3
_geom_torsion_atom_site_label_4
_geom_torsion
Ni O3 C25A O4A 170.8(6)
Ni O3 C25B O4B 10(4)
Ni N1 C10 O1 -175.37(15)
Ni N1 C10 C9 6.4(3)
Ni N1 C12 C11 162.42(16)
Ni N1 C12 C13 -78.0(2)
Ni N2 C5 C4 -2.2(3)
Ni N2 C5 C6 176.30(14)
Ni N2 C8 C7 179.06(14)
Ni N2 C8 C9 -1.1(3)
Ni N3 C1 C2 163.62(14)
Ni N3 C1 C19 -75.7(2)
Ni N3 C3 O2 -176.34(13)
Ni N3 C3 C4 3.6(3)
O1 C11 C12 N1 25.7(2)
O1 C11 C12 C13 -94.6(2)
O2 C3 C4 C5 176.09(19)
O3 Ni N1 C10 170.49(19)
O3 Ni N1 C12 -13.22(18)
O3 Ni N3 C1 -1.36(16)
O3 Ni N3 C3 179.56(18)
N1 Ni O3 C25A -79.4(4)
N1 Ni O3 C25B -79.6(19)
N1 C12 C13 C14 -28.0(3)
N1 C12 C13 C18 157.53(19)
N2 Ni N1 C10 -7.90(19)
N2 Ni N1 C12 168.39(17)
N2 Ni N3 C1 177.01(15)
N2 Ni N3 C3 -2.07(18)
N2 C5 C6 C7 7.1(2)
N2 C8 C9 C10 -3.2(3)
N3 Ni O3 C25A 103.9(4)
N3 Ni O3 C25B 103.7(19)
N3 C1 C2 O2 23.0(2)
N3 C1 C19 C20 -29.2(3)
N3 C1 C19 C24 150.33(19)
N3 C3 C4 C5 -3.8(3)
C1 N3 C3 O2 4.5(2)
C1 N3 C3 C4 -175.62(19)
C1 C19 C20 C21 179.8(3)
C1 C19 C24 C23 -178.9(2)
C2 O2 C3 N3 11.5(2)
C2 O2 C3 C4 -168.48(19)
C2 C1 C19 C20 84.4(3)
C2 C1 C19 C24 -96.1(2)
C3 O2 C2 C1 -21.4(2)
C3 N3 C1 C2 -17.1(2)
C3 N3 C1 C19 103.5(2)
C3 C4 C5 N2 3.1(3)
C3 C4 C5 C6 -175.2(2)
C4 C5 C6 C7 -174.4(2)
C5 N2 C8 C7 -0.2(2)
C5 N2 C8 C9 179.6(2)
C5 C6 C7 C8 -6.6(2)
C6 C7 C8 N2 4.6(2)
C6 C7 C8 C9 -175.3(2)
C7 C8 C9 C10 176.7(2)
C8 N2 C5 C4 177.1(2)
C8 N2 C5 C6 -4.4(2)
C8 C9 C10 O1 -177.79(19)
C8 C9 C10 N1 0.4(4)
C10 O1 C11 C12 -22.4(2)
C10 N1 C12 C11 -20.7(2)
C10 N1 C12 C13 98.9(2)
C11 O1 C10 N1 10.1(3)
C11 O1 C10 C9 -171.6(2)
C11 C12 C13 C14 85.2(3)
C11 C12 C13 C18 -89.2(2)
C12 N1 C10 O1 7.7(3)
C12 N1 C10 C9 -170.5(2)
C12 C13 C14 C15 -173.0(2)
C12 C13 C18 C17 174.2(2)
C13 C14 C15 C16 -1.4(4)
C14 C13 C18 C17 -0.5(3)
C14 C15 C16 C17 0.2(4)
C15 C16 C17 C18 0.7(4)
C16 C17 C18 C13 -0.6(4)
C18 C13 C14 C15 1.5(3)
C19 C1 C2 O2 -97.0(2)
C19 C20 C21 C22 -1.5(5)
C20 C19 C24 C23 0.7(4)
C20 C21 C22 C23 1.7(5)
C21 C22 C23 C24 -0.7(5)
C22 C23 C24 C19 -0.5(4)
C24 C19 C20 C21 0.3(4)
